data_7700838
loop_
_publ_author_name
'Zhong, Wei'
'Wu, Li'
'Jiang, Weidong'
'Li, Yulong'
'Mookan, Natarajan'
'Liu, Xiaoming'

_publ_section_title
;
 Proton-coupled electron transfer in the reduction of diiron hexacarbonyl
 complexes and its enhancement on the electrocatalytic reduction of
 protons by a pendant basic group.
;
_journal_issue 36
_journal_name_full 'Dalton transactions (Cambridge, England : 2003)'
_journal_page_first 13711
_journal_page_last 13718
_journal_paper_doi 10.1039/c9dt02058f
_journal_volume 48
_journal_year 2019
_chemical_formula_moiety '2(C24 H10 Fe2 N2 O10 S2), C H2 Cl2'
_chemical_formula_sum 'C49 H22 Cl2 Fe4 N4 O20 S4'
_chemical_formula_weight 1409.24
_space_group_crystal_system monoclinic
_space_group_IT_number 14
_space_group_name_Hall '-P 2yn'
_space_group_name_H-M_alt 'P 1 21/n 1'
_symmetry_space_group_name_Hall '-P 2yn'
_symmetry_space_group_name_H-M 'P 1 21/n 1'
_atom_sites_solution_hydrogens geom
_audit_creation_date 2019-06-22
_audit_creation_method
;
Olex2 1.2-alpha
(compiled 2018.07.26 svn.r3523 for OlexSys, GUI svn.r5532)
;
_audit_update_record
;
2019-06-28 deposited with the CCDC.    2019-08-14 downloaded from the CCDC.
;
_cell_angle_alpha 90
_cell_angle_beta 91.001(3)
_cell_angle_gamma 90
_cell_formula_units_Z 4
_cell_length_a 17.687(4)
_cell_length_b 16.553(4)
_cell_length_c 18.948(4)
_cell_measurement_reflns_used 9024
_cell_measurement_temperature 296(2)
_cell_measurement_theta_max 24.878
_cell_measurement_theta_min 2.304
_cell_volume 5547(2)
_computing_cell_refinement 'SAINT v7.56A (Bruker, 2009)'
_computing_data_reduction 'SAINT v7.56A (Bruker, 2009)'
_computing_molecular_graphics 'Olex2 (Dolomanov et al., 2009)'
_computing_publication_material 'Olex2 (Dolomanov et al., 2009)'
_computing_structure_refinement 'ShelXL (Sheldrick, 2015)'
_diffrn_ambient_temperature 296.15
_diffrn_measured_fraction_theta_full 0.998
_diffrn_measured_fraction_theta_max 0.991
_diffrn_measurement_device_type 'CCD area detector'
_diffrn_measurement_method 'phi and omega scans'
_diffrn_radiation_monochromator graphite
_diffrn_radiation_type MoK\a
_diffrn_radiation_wavelength 0.71073
_diffrn_reflns_av_R_equivalents 0.0589
_diffrn_reflns_av_unetI/netI 0.0592
_diffrn_reflns_Laue_measured_fraction_full 0.998
_diffrn_reflns_Laue_measured_fraction_max 0.991
_diffrn_reflns_limit_h_max 23
_diffrn_reflns_limit_h_min -23
_diffrn_reflns_limit_k_max 22
_diffrn_reflns_limit_k_min -22
_diffrn_reflns_limit_l_max 23
_diffrn_reflns_limit_l_min -25
_diffrn_reflns_number 51779
_diffrn_reflns_point_group_measured_fraction_full 0.998
_diffrn_reflns_point_group_measured_fraction_max 0.991
_diffrn_reflns_theta_full 25.242
_diffrn_reflns_theta_max 28.319
_diffrn_reflns_theta_min 2.303
_exptl_absorpt_coefficient_mu 1.352
_exptl_absorpt_correction_T_max 0.753
_exptl_absorpt_correction_T_min 0.684
_exptl_absorpt_correction_type multi-scan
_exptl_absorpt_process_details sadabs
_exptl_crystal_colour brown
_exptl_crystal_density_diffrn 1.688
_exptl_crystal_description block
_exptl_crystal_F_000 2824
_exptl_crystal_size_max 0.30
_exptl_crystal_size_mid 0.24
_exptl_crystal_size_min 0.21
_refine_diff_density_max 1.233
_refine_diff_density_min -0.958
_refine_diff_density_rms 0.072
_refine_ls_extinction_method none
_refine_ls_goodness_of_fit_ref 1.016
_refine_ls_hydrogen_treatment constr
_refine_ls_matrix_type full
_refine_ls_number_parameters 748
_refine_ls_number_reflns 13688
_refine_ls_number_restraints 0
_refine_ls_restrained_S_all 1.016
_refine_ls_R_factor_all 0.0957
_refine_ls_R_factor_gt 0.0479
_refine_ls_shift/su_max 0.002
_refine_ls_shift/su_mean 0.000
_refine_ls_structure_factor_coef Fsqd
_refine_ls_weighting_details 'w=1/[\s^2^(Fo^2^)+(0.0585P)^2^+0.8576P] where P=(Fo^2^+2Fc^2^)/3'
_refine_ls_weighting_scheme calc
_refine_ls_wR_factor_gt 0.1085
_refine_ls_wR_factor_ref 0.1276
_reflns_Friedel_coverage 0.000
_reflns_number_gt 8328
_reflns_number_total 13688
_reflns_threshold_expression 'I > 2\s(I)'
_cod_data_source_file c9dt02058f2.cif
_cod_data_source_block 2
_cod_depositor_comments 'Adding full bibliography for 7700838--7700840.cif.'
_cod_database_code 7700838
_shelx_shelxl_version_number 2018/3
_shelx_space_group_comment
;
The symmetry employed for this shelxl refinement is uniquely defined
by the following loop, which should always be used as a source of
symmetry information in preference to the above space-group names.
They are only intended as comments.
;
_olex2_refinement_description
;
1. Fixed Uiso
 At 1.2 times of:
  All C(H) groups, All C(H,H) groups
2.a Secondary CH2 refined with riding coordinates:
 C49(H49A,H49B)
2.b Aromatic/amide H refined with riding coordinates:
 C35(H35), C10(H10), C34(H34), C23(H23), C11(H11), C21(H21), C45(H45),
 C39(H39), C24(H24), C15(H15), C40(H40), C22(H22), C17(H17), C42(H42), C41(H41),
  C46(H46), C47(H47), C18(H18), C48(H48), C16(H16)
;
_olex2_submission_special_instructions 'No special instructions were received'

loop_
_space_group_symop_operation_xyz
'x, y, z'
'-x+1/2, y+1/2, -z+1/2'
'-x, -y, -z'
'x-1/2, -y-1/2, z-1/2'

loop_
_atom_site_label
_atom_site_type_symbol
_atom_site_fract_x
_atom_site_fract_y
_atom_site_fract_z
_atom_site_U_iso_or_equiv
_atom_site_adp_type
_atom_site_occupancy
_atom_site_site_symmetry_order
_atom_site_calc_flag
_atom_site_refinement_flags_posn
Fe1 Fe 0.16341(3) 0.81808(3) 0.11284(2) 0.04155(13) Uani 1 1 d .
Fe4 Fe 0.59255(3) 0.84241(3) 0.99140(2) 0.03877(13) Uani 1 1 d .
Fe3 Fe 0.69137(3) 0.81672(3) 0.90285(2) 0.04001(13) Uani 1 1 d .
Fe2 Fe 0.27180(3) 0.80251(3) 0.03218(2) 0.03783(12) Uani 1 1 d .
S4 S 0.69663(5) 0.76696(5) 1.01412(4) 0.03826(19) Uani 1 1 d .
S1 S 0.16344(5) 0.73045(5) 0.02117(4) 0.03852(19) Uani 1 1 d .
S3 S 0.57971(5) 0.75011(5) 0.90281(4) 0.03848(19) Uani 1 1 d .
S2 S 0.26883(5) 0.74821(5) 0.14218(4) 0.0392(2) Uani 1 1 d .
O9 O 0.31605(12) 0.59160(13) 0.21480(10) 0.0378(5) Uani 1 1 d .
O19 O 0.72835(12) 0.61217(13) 1.10154(11) 0.0419(5) Uani 1 1 d .
C31 C 0.60354(17) 0.65991(19) 0.94965(15) 0.0349(7) Uani 1 1 d .
O17 O 0.51051(12) 0.57676(13) 0.88993(11) 0.0408(5) Uani 1 1 d .
C7 C 0.19402(18) 0.63874(18) 0.06199(15) 0.0350(7) Uani 1 1 d .
C8 C 0.24198(18) 0.64762(18) 0.12026(15) 0.0341(7) Uani 1 1 d .
C32 C 0.65757(17) 0.66855(18) 1.00356(16) 0.0344(7) Uani 1 1 d .
O7 O 0.12874(13) 0.55204(14) -0.02143(11) 0.0437(6) Uani 1 1 d .
C4 C 0.2424(2) 0.8592(2) -0.0442(2) 0.0528(9) Uani 1 1 d .
C9 C 0.26917(17) 0.58111(19) 0.15499(15) 0.0337(7) Uani 1 1 d .
O18 O 0.58871(14) 0.58365(17) 0.79851(12) 0.0576(7) Uani 1 1 d .
C33 C 0.67457(17) 0.60442(19) 1.04642(16) 0.0357(7) Uani 1 1 d .
C5 C 0.3326(2) 0.8811(2) 0.06260(19) 0.0484(9) Uani 1 1 d .
O8 O 0.22045(15) 0.59989(17) -0.09102(12) 0.0562(7) Uani 1 1 d .
C35 C 0.59002(18) 0.5207(2) 0.98052(16) 0.0398(8) Uani 1 1 d .
H35 H 0.568231 0.470468 0.971770 0.048 Uiso 1 1 calc R
C13 C 0.1571(2) 0.5769(2) -0.08442(17) 0.0425(8) Uani 1 1 d .
C29 C 0.6336(2) 0.9227(2) 1.0425(2) 0.0505(9) Uani 1 1 d .
C12 C 0.17602(18) 0.5627(2) 0.03824(16) 0.0370(7) Uani 1 1 d .
N2 N 0.40347(18) 0.6211(2) 0.32746(16) 0.0640(9) Uani 1 1 d .
C38 C 0.4574(2) 0.56120(19) 0.77578(17) 0.0426(8) Uani 1 1 d .
C36 C 0.57019(17) 0.58630(19) 0.93865(16) 0.0354(7) Uani 1 1 d .
C3 C 0.1990(2) 0.8996(2) 0.16639(19) 0.0530(9) Uani 1 1 d .
C10 C 0.24930(18) 0.50422(19) 0.13276(17) 0.0406(8) Uani 1 1 d .
H10 H 0.267265 0.459036 0.156915 0.049 Uiso 1 1 calc R
C34 C 0.64188(18) 0.5296(2) 1.03503(17) 0.0403(8) Uani 1 1 d .
H34 H 0.654691 0.485990 1.063748 0.048 Uiso 1 1 calc R
C28 C 0.5319(2) 0.9095(2) 0.9440(2) 0.0509(9) Uani 1 1 d .
C37 C 0.5262(2) 0.57530(19) 0.82047(17) 0.0395(8) Uani 1 1 d .
C20 C 0.43439(19) 0.6323(2) 0.26505(17) 0.0408(8) Uani 1 1 d .
O20 O 0.64802(14) 0.69309(18) 1.15949(13) 0.0631(8) Uani 1 1 d .
N4 N 0.8263(2) 0.6183(2) 1.20937(18) 0.0734(10) Uani 1 1 d .
O15 O 0.66107(17) 0.97210(18) 1.07508(16) 0.0770(9) Uani 1 1 d .
N3 N 0.39015(17) 0.5591(2) 0.80769(16) 0.0547(8) Uani 1 1 d .
C23 C 0.5183(3) 0.6735(3) 0.3782(2) 0.0814(14) Uani 1 1 d .
H23 H 0.545521 0.688762 0.418490 0.098 Uiso 1 1 calc R
C26 C 0.6604(2) 0.8756(2) 0.8284(2) 0.0543(10) Uani 1 1 d .
C2 C 0.1013(2) 0.8848(2) 0.0658(2) 0.0540(9) Uani 1 1 d .
O1 O 0.0568(2) 0.7445(2) 0.21140(17) 0.0882(10) Uani 1 1 d .
O14 O 0.49246(17) 0.95161(18) 0.91285(17) 0.0809(9) Uani 1 1 d .
C19 C 0.38879(18) 0.61060(19) 0.20061(17) 0.0382(7) Uani 1 1 d .
C14 C 0.0983(2) 0.5748(2) -0.14155(18) 0.0487(9) Uani 1 1 d .
O4 O 0.22052(19) 0.89300(19) -0.09144(16) 0.0875(10) Uani 1 1 d .
C11 C 0.20251(19) 0.49556(19) 0.07429(17) 0.0418(8) Uani 1 1 d .
H11 H 0.188667 0.444177 0.059001 0.050 Uiso 1 1 calc R
C6 C 0.3407(2) 0.7352(2) -0.00622(18) 0.0467(8) Uani 1 1 d .
C30 C 0.5282(2) 0.8035(2) 1.0568(2) 0.0465(9) Uani 1 1 d .
O10 O 0.41264(14) 0.61245(17) 0.14243(12) 0.0591(7) Uani 1 1 d .
O3 O 0.22647(18) 0.94976(17) 0.19798(15) 0.0740(9) Uani 1 1 d .
C21 C 0.5055(2) 0.6608(2) 0.2553(2) 0.0591(10) Uani 1 1 d .
H21 H 0.524943 0.665565 0.210236 0.071 Uiso 1 1 calc R
O2 O 0.06253(18) 0.92802(18) 0.03612(16) 0.0808(9) Uani 1 1 d .
O11 O 0.7911(2) 0.70273(19) 0.83057(18) 0.0895(10) Uani 1 1 d .
C27 C 0.7564(2) 0.8942(2) 0.92953(19) 0.0488(9) Uani 1 1 d .
N1 N 0.1206(2) 0.6073(2) -0.20249(17) 0.0729(10) Uani 1 1 d .
O6 O 0.38423(17) 0.69290(18) -0.02852(15) 0.0715(8) Uani 1 1 d .
C45 C 0.7648(2) 0.7338(2) 1.25628(19) 0.0560(10) Uani 1 1 d .
H45 H 0.723240 0.768164 1.255231 0.067 Uiso 1 1 calc R
O12 O 0.79426(17) 0.94470(17) 0.94963(16) 0.0721(8) Uani 1 1 d .
C43 C 0.7076(2) 0.6608(2) 1.15635(17) 0.0433(8) Uani 1 1 d .
C25 C 0.7530(2) 0.7477(2) 0.8575(2) 0.0570(10) Uani 1 1 d .
O5 O 0.37050(18) 0.93208(17) 0.08267(17) 0.0776(9) Uani 1 1 d .
C44 C 0.7696(2) 0.6710(2) 1.21015(17) 0.0453(8) Uani 1 1 d .
C39 C 0.4667(2) 0.5503(2) 0.70466(19) 0.0574(10) Uani 1 1 d .
H39 H 0.514295 0.552730 0.684649 0.069 Uiso 1 1 calc R
C1 C 0.0966(2) 0.7739(2) 0.1732(2) 0.0568(10) Uani 1 1 d .
C24 C 0.4472(3) 0.6415(4) 0.3832(2) 0.0913(17) Uani 1 1 d .
H24 H 0.427976 0.633415 0.428033 0.110 Uiso 1 1 calc R
C15 C 0.0287(2) 0.5416(3) -0.1317(2) 0.0724(13) Uani 1 1 d .
H15 H 0.016198 0.517749 -0.088964 0.087 Uiso 1 1 calc R
C40 C 0.4028(3) 0.5356(3) 0.6641(2) 0.0768(14) Uani 1 1 d .
H40 H 0.406684 0.526383 0.615857 0.092 Uiso 1 1 calc R
C22 C 0.5479(2) 0.6824(3) 0.3138(2) 0.0765(14) Uani 1 1 d .
H22 H 0.596522 0.702865 0.308880 0.092 Uiso 1 1 calc R
C17 C -0.0021(3) 0.5782(4) -0.2493(3) 0.0978(18) Uani 1 1 d .
H17 H -0.035826 0.580736 -0.287450 0.117 Uiso 1 1 calc R
C42 C 0.3300(2) 0.5462(3) 0.7661(2) 0.0682(12) Uani 1 1 d .
H42 H 0.282806 0.545044 0.786878 0.082 Uiso 1 1 calc R
C41 C 0.3332(3) 0.5347(3) 0.6954(2) 0.0747(13) Uani 1 1 d .
H41 H 0.289295 0.526410 0.668606 0.090 Uiso 1 1 calc R
C46 C 0.8223(3) 0.7450(3) 1.3040(2) 0.0742(13) Uani 1 1 d .
H46 H 0.820914 0.787911 1.335677 0.089 Uiso 1 1 calc R
C47 C 0.8809(3) 0.6938(3) 1.3050(3) 0.0866(15) Uani 1 1 d .
H47 H 0.920869 0.701044 1.336957 0.104 Uiso 1 1 calc R
C18 C 0.0689(3) 0.6083(4) -0.2548(2) 0.0951(17) Uani 1 1 d .
H18 H 0.082459 0.630977 -0.297658 0.114 Uiso 1 1 calc R
O16 O 0.48866(16) 0.78041(19) 1.09792(15) 0.0715(8) Uani 1 1 d .
O13 O 0.64014(19) 0.9128(2) 0.78198(16) 0.0847(10) Uani 1 1 d .
C48 C 0.8812(3) 0.6312(4) 1.2589(3) 0.0967(18) Uani 1 1 d .
H48 H 0.921427 0.595063 1.261370 0.116 Uiso 1 1 calc R
C16 C -0.0231(3) 0.5447(4) -0.1880(3) 0.1029(19) Uani 1 1 d .
H16 H -0.071560 0.523825 -0.183173 0.123 Uiso 1 1 calc R
Cl1 Cl 0.40260(11) 0.71926(11) 0.58740(11) 0.1349(6) Uani 1 1 d .
Cl2 Cl 0.46077(19) 0.84567(16) 0.50549(19) 0.268(2) Uani 1 1 d .
C49 C 0.4022(5) 0.8159(4) 0.5555(5) 0.202(5) Uani 1 1 d .
H49A H 0.353374 0.824106 0.532488 0.242 Uiso 1 1 calc R
H49B H 0.403895 0.851526 0.596127 0.242 Uiso 1 1 calc R

loop_
_atom_site_aniso_label
_atom_site_aniso_U_11
_atom_site_aniso_U_22
_atom_site_aniso_U_33
_atom_site_aniso_U_23
_atom_site_aniso_U_13
_atom_site_aniso_U_12
Fe1 0.0481(3) 0.0383(3) 0.0381(3) -0.0028(2) -0.0043(2) 0.0062(2)
Fe4 0.0349(3) 0.0389(3) 0.0423(3) -0.0020(2) -0.0049(2) -0.0003(2)
Fe3 0.0394(3) 0.0394(3) 0.0412(3) 0.0048(2) -0.0005(2) -0.0038(2)
Fe2 0.0426(3) 0.0332(2) 0.0374(3) 0.00232(19) -0.0076(2) 0.0002(2)
S4 0.0338(4) 0.0404(4) 0.0402(4) 0.0014(4) -0.0088(3) -0.0051(3)
S1 0.0430(5) 0.0370(4) 0.0351(4) 0.0012(3) -0.0121(4) 0.0026(4)
S3 0.0385(5) 0.0388(4) 0.0377(4) 0.0032(3) -0.0110(4) -0.0021(4)
S2 0.0489(5) 0.0336(4) 0.0347(4) -0.0019(3) -0.0130(4) -0.0007(4)
O9 0.0373(13) 0.0461(13) 0.0297(11) 0.0084(9) -0.0061(9) -0.0053(10)
O19 0.0367(13) 0.0481(14) 0.0405(12) 0.0026(11) -0.0120(10) 0.0048(11)
C31 0.0319(17) 0.0404(18) 0.0323(16) 0.0024(13) -0.0030(13) -0.0013(14)
O17 0.0382(13) 0.0518(14) 0.0324(12) -0.0047(10) -0.0021(10) -0.0100(10)
C7 0.0413(19) 0.0341(17) 0.0293(15) 0.0023(13) -0.0047(14) -0.0007(14)
C8 0.0395(18) 0.0317(16) 0.0307(15) -0.0023(13) -0.0066(14) -0.0020(14)
C32 0.0288(16) 0.0358(17) 0.0386(17) -0.0007(14) -0.0014(14) -0.0042(13)
O7 0.0449(14) 0.0486(14) 0.0373(12) -0.0028(10) -0.0104(10) -0.0112(11)
C4 0.053(2) 0.044(2) 0.061(2) 0.0117(18) -0.0085(19) -0.0058(17)
C9 0.0341(17) 0.0400(18) 0.0270(15) 0.0042(13) -0.0019(13) -0.0033(14)
O18 0.0454(16) 0.086(2) 0.0416(14) 0.0024(13) 0.0024(12) -0.0007(14)
C33 0.0290(17) 0.0435(18) 0.0345(16) 0.0011(14) -0.0047(13) 0.0029(14)
C5 0.053(2) 0.041(2) 0.051(2) 0.0070(17) -0.0087(18) -0.0027(18)
O8 0.0470(16) 0.0777(19) 0.0438(14) -0.0018(13) -0.0046(12) -0.0039(14)
C35 0.0392(19) 0.0400(19) 0.0404(18) -0.0024(14) 0.0044(15) -0.0047(15)
C13 0.047(2) 0.0426(19) 0.0378(18) -0.0076(15) -0.0066(16) 0.0044(16)
C29 0.042(2) 0.051(2) 0.058(2) -0.0038(18) 0.0001(18) 0.0029(17)
C12 0.0343(18) 0.0439(19) 0.0327(16) -0.0028(14) -0.0069(14) -0.0049(14)
N2 0.0446(19) 0.108(3) 0.0394(17) -0.0048(18) -0.0063(15) -0.0150(19)
C38 0.054(2) 0.0335(17) 0.0402(18) -0.0014(14) -0.0085(17) 0.0015(16)
C36 0.0314(17) 0.0426(18) 0.0323(16) -0.0042(14) -0.0010(14) -0.0039(14)
C3 0.066(3) 0.045(2) 0.048(2) -0.0061(17) 0.0029(19) 0.0097(19)
C10 0.045(2) 0.0362(18) 0.0407(18) 0.0081(14) -0.0053(15) 0.0000(15)
C34 0.0404(19) 0.0395(18) 0.0409(18) 0.0052(14) 0.0009(15) 0.0018(15)
C28 0.046(2) 0.049(2) 0.057(2) -0.0051(18) -0.0090(18) 0.0003(18)
C37 0.045(2) 0.0345(17) 0.0388(18) -0.0010(14) -0.0026(16) -0.0003(15)
C20 0.040(2) 0.0424(19) 0.0396(18) 0.0034(15) -0.0040(15) 0.0001(15)
O20 0.0415(15) 0.101(2) 0.0470(15) -0.0097(14) -0.0006(12) 0.0129(15)
N4 0.065(2) 0.082(3) 0.072(2) -0.011(2) -0.0291(19) 0.019(2)
O15 0.069(2) 0.0678(19) 0.094(2) -0.0331(18) -0.0126(17) -0.0093(16)
N3 0.0442(19) 0.069(2) 0.0504(18) -0.0076(16) -0.0079(15) -0.0015(16)
C23 0.067(3) 0.117(4) 0.059(3) -0.005(3) -0.027(2) -0.024(3)
C26 0.057(2) 0.055(2) 0.050(2) 0.0069(19) -0.0042(19) -0.0062(19)
C2 0.059(2) 0.049(2) 0.055(2) -0.0068(18) -0.0033(19) 0.0076(19)
O1 0.089(2) 0.099(3) 0.078(2) 0.0179(19) 0.0201(19) -0.008(2)
O14 0.073(2) 0.069(2) 0.100(2) 0.0054(18) -0.0303(18) 0.0212(17)
C19 0.0381(19) 0.0369(18) 0.0397(18) 0.0032(14) -0.0014(15) -0.0004(15)
C14 0.055(2) 0.053(2) 0.0381(19) -0.0118(16) -0.0110(17) 0.0039(18)
O4 0.101(2) 0.080(2) 0.080(2) 0.0457(18) -0.0318(19) -0.0076(19)
C11 0.050(2) 0.0315(17) 0.0440(19) -0.0008(14) -0.0022(16) -0.0094(15)
C6 0.051(2) 0.048(2) 0.0409(19) 0.0008(16) -0.0094(17) -0.0002(18)
C30 0.038(2) 0.051(2) 0.050(2) -0.0043(17) -0.0106(17) 0.0016(17)
O10 0.0548(16) 0.083(2) 0.0399(14) -0.0062(13) 0.0073(12) -0.0157(14)
O3 0.094(2) 0.0603(18) 0.0676(19) -0.0281(15) 0.0022(16) -0.0059(17)
C21 0.046(2) 0.077(3) 0.054(2) 0.011(2) -0.0065(19) -0.014(2)
O2 0.090(2) 0.072(2) 0.079(2) 0.0072(17) -0.0205(18) 0.0319(18)
O11 0.103(3) 0.070(2) 0.097(2) -0.0089(18) 0.031(2) 0.0159(19)
C27 0.048(2) 0.047(2) 0.051(2) 0.0083(17) 0.0021(17) -0.0038(18)
N1 0.083(3) 0.090(3) 0.0452(19) 0.0057(18) -0.0175(19) -0.005(2)
O6 0.071(2) 0.078(2) 0.0653(18) -0.0117(16) 0.0002(15) 0.0195(17)
C45 0.063(3) 0.060(2) 0.045(2) -0.0007(18) -0.0089(19) 0.000(2)
O12 0.0689(19) 0.0599(18) 0.088(2) -0.0067(16) 0.0047(16) -0.0256(16)
C43 0.043(2) 0.050(2) 0.0371(18) 0.0055(16) -0.0021(16) -0.0012(17)
C25 0.065(3) 0.050(2) 0.056(2) -0.0002(19) 0.007(2) 0.000(2)
O5 0.080(2) 0.0538(18) 0.098(2) -0.0001(16) -0.0206(18) -0.0213(16)
C44 0.045(2) 0.052(2) 0.0383(18) 0.0059(16) -0.0038(16) -0.0014(17)
C39 0.072(3) 0.061(2) 0.039(2) -0.0023(17) -0.0040(19) -0.004(2)
C1 0.059(3) 0.055(2) 0.056(2) -0.002(2) -0.001(2) 0.005(2)
C24 0.065(3) 0.165(5) 0.044(2) -0.009(3) -0.008(2) -0.020(3)
C15 0.054(3) 0.116(4) 0.046(2) -0.012(2) -0.011(2) -0.013(3)
C40 0.108(4) 0.084(3) 0.037(2) -0.009(2) -0.020(2) -0.002(3)
C22 0.052(3) 0.101(4) 0.076(3) 0.017(3) -0.017(2) -0.025(2)
C17 0.092(4) 0.138(5) 0.061(3) -0.008(3) -0.042(3) 0.006(4)
C42 0.051(3) 0.084(3) 0.069(3) -0.015(2) -0.017(2) -0.004(2)
C41 0.075(3) 0.070(3) 0.078(3) -0.018(2) -0.038(3) 0.005(2)
C46 0.099(4) 0.069(3) 0.054(3) -0.003(2) -0.021(3) -0.010(3)
C47 0.081(4) 0.108(4) 0.069(3) -0.010(3) -0.037(3) -0.011(3)
C18 0.106(4) 0.126(5) 0.053(3) 0.014(3) -0.025(3) -0.001(4)
O16 0.0547(18) 0.097(2) 0.0635(18) 0.0112(17) 0.0113(15) -0.0112(16)
O13 0.094(2) 0.087(2) 0.073(2) 0.0363(18) -0.0171(18) -0.0066(19)
C48 0.068(3) 0.125(5) 0.095(4) -0.016(3) -0.043(3) 0.030(3)
C16 0.061(3) 0.169(6) 0.078(4) -0.025(4) -0.022(3) -0.021(3)
Cl1 0.1235(14) 0.1164(13) 0.1643(17) 0.0409(12) -0.0091(12) 0.0012(11)
Cl2 0.275(3) 0.159(2) 0.378(4) 0.106(3) 0.231(3) 0.091(2)
C49 0.168(7) 0.113(6) 0.328(12) 0.093(7) 0.139(8) 0.050(5)

loop_
_atom_type_symbol
_atom_type_description
_atom_type_scat_dispersion_real
_atom_type_scat_dispersion_imag
_atom_type_scat_source
C C 0.0033 0.0016 'International Tables Vol C Tables 4.2.6.8 and 6.1.1.4'
H H 0.0000 0.0000 'International Tables Vol C Tables 4.2.6.8 and 6.1.1.4'
N N 0.0061 0.0033 'International Tables Vol C Tables 4.2.6.8 and 6.1.1.4'
O O 0.0106 0.0060 'International Tables Vol C Tables 4.2.6.8 and 6.1.1.4'
S S 0.1246 0.1234 'International Tables Vol C Tables 4.2.6.8 and 6.1.1.4'
Fe Fe 0.3463 0.8444 'International Tables Vol C Tables 4.2.6.8 and 6.1.1.4'
Cl Cl 0.1484 0.1585 'International Tables Vol C Tables 4.2.6.8 and 6.1.1.4'

loop_
_geom_angle_atom_site_label_1
_geom_angle_atom_site_label_2
_geom_angle_atom_site_label_3
_geom_angle
S1 Fe1 Fe2 56.72(3)
S2 Fe1 Fe2 56.99(3)
S2 Fe1 S1 81.33(3)
C3 Fe1 Fe2 99.14(13)
C3 Fe1 S1 155.60(13)
C3 Fe1 S2 88.04(12)
C3 Fe1 C1 99.94(18)
C2 Fe1 Fe2 103.37(13)
C2 Fe1 S1 91.23(12)
C2 Fe1 S2 159.89(13)
C2 Fe1 C3 91.37(17)
C2 Fe1 C1 99.36(18)
C1 Fe1 Fe2 149.80(13)
C1 Fe1 S1 103.56(13)
C1 Fe1 S2 100.55(13)
S4 Fe4 Fe3 56.82(3)
S4 Fe4 S3 80.80(3)
S3 Fe4 Fe3 56.57(3)
C29 Fe4 Fe3 102.07(12)
C29 Fe4 S4 89.20(12)
C29 Fe4 S3 158.50(12)
C29 Fe4 C30 98.47(16)
C28 Fe4 Fe3 101.03(13)
C28 Fe4 S4 157.55(13)
C28 Fe4 S3 89.74(12)
C28 Fe4 C29 92.55(17)
C28 Fe4 C30 100.78(17)
C30 Fe4 Fe3 149.16(11)
C30 Fe4 S4 101.09(11)
C30 Fe4 S3 102.09(11)
S4 Fe3 Fe4 56.67(3)
S3 Fe3 Fe4 57.20(3)
S3 Fe3 S4 81.07(3)
C26 Fe3 Fe4 103.32(13)
C26 Fe3 S4 159.72(13)
C26 Fe3 S3 90.58(13)
C26 Fe3 C25 98.46(18)
C27 Fe3 Fe4 98.23(12)
C27 Fe3 S4 88.97(12)
C27 Fe3 S3 155.00(12)
C27 Fe3 C26 91.07(17)
C27 Fe3 C25 101.39(18)
C25 Fe3 Fe4 150.25(12)
C25 Fe3 S4 101.41(13)
C25 Fe3 S3 103.03(13)
S1 Fe2 Fe1 56.67(3)
S1 Fe2 S2 80.97(3)
S2 Fe2 Fe1 56.39(3)
C4 Fe2 Fe1 103.03(13)
C4 Fe2 S1 88.15(12)
C4 Fe2 S2 159.39(13)
C4 Fe2 C6 100.68(17)
C5 Fe2 Fe1 101.17(13)
C5 Fe2 S1 157.22(13)
C5 Fe2 S2 90.89(11)
C5 Fe2 C4 92.55(16)
C5 Fe2 C6 99.92(17)
C6 Fe2 Fe1 147.30(11)
C6 Fe2 S1 102.31(12)
C6 Fe2 S2 98.72(11)
Fe4 S4 Fe3 66.51(3)
C32 S4 Fe4 99.86(11)
C32 S4 Fe3 102.64(11)
Fe1 S1 Fe2 66.61(3)
C7 S1 Fe1 102.53(10)
C7 S1 Fe2 99.13(11)
Fe3 S3 Fe4 66.23(3)
C31 S3 Fe4 100.08(10)
C31 S3 Fe3 102.07(11)
Fe1 S2 Fe2 66.62(3)
C8 S2 Fe1 101.90(11)
C8 S2 Fe2 99.59(10)
C19 O9 C9 114.7(2)
C43 O19 C33 115.5(2)
C32 C31 S3 115.6(2)
C36 C31 S3 124.9(2)
C36 C31 C32 119.4(3)
C37 O17 C36 118.7(2)
C8 C7 S1 115.5(2)
C12 C7 S1 124.9(2)
C12 C7 C8 119.5(3)
C7 C8 S2 116.2(2)
C9 C8 S2 123.5(2)
C9 C8 C7 120.2(3)
C31 C32 S4 115.9(2)
C33 C32 S4 124.3(2)
C33 C32 C31 119.8(3)
C13 O7 C12 116.3(2)
O4 C4 Fe2 176.6(4)
C8 C9 O9 119.2(3)
C8 C9 C10 120.6(3)
C10 C9 O9 120.2(3)
C32 C33 O19 120.6(3)
C32 C33 C34 121.1(3)
C34 C33 O19 118.3(3)
O5 C5 Fe2 178.7(4)
C34 C35 C36 120.2(3)
O7 C13 C14 111.5(3)
O8 C13 O7 123.2(3)
O8 C13 C14 125.2(3)
O15 C29 Fe4 178.2(4)
C7 C12 O7 120.7(3)
C7 C12 C11 120.1(3)
C11 C12 O7 119.2(3)
C20 N2 C24 115.2(3)
N3 C38 C37 118.0(3)
N3 C38 C39 124.1(3)
C39 C38 C37 117.9(3)
C31 C36 O17 121.3(3)
C31 C36 C35 120.4(3)
C35 C36 O17 118.0(3)
O3 C3 Fe1 174.9(4)
C11 C10 C9 119.1(3)
C35 C34 C33 119.0(3)
O14 C28 Fe4 178.8(4)
O17 C37 C38 112.2(3)
O18 C37 O17 122.9(3)
O18 C37 C38 124.9(3)
N2 C20 C19 118.0(3)
N2 C20 C21 124.6(3)
C21 C20 C19 117.4(3)
C44 N4 C48 114.9(4)
C42 N3 C38 116.3(3)
C22 C23 C24 118.5(4)
O13 C26 Fe3 179.1(4)
O2 C2 Fe1 179.1(4)
O9 C19 C20 113.2(3)
O10 C19 O9 122.9(3)
O10 C19 C20 123.8(3)
N1 C14 C13 114.0(3)
N1 C14 C15 124.0(3)
C15 C14 C13 122.0(3)
C10 C11 C12 120.5(3)
O6 C6 Fe2 178.3(3)
O16 C30 Fe4 179.0(4)
C20 C21 C22 118.3(4)
O12 C27 Fe3 175.5(4)
C18 N1 C14 115.9(4)
C44 C45 C46 118.5(4)
O19 C43 C44 112.4(3)
O20 C43 O19 123.6(3)
O20 C43 C44 123.9(3)
O11 C25 Fe3 177.9(4)
N4 C44 C45 124.3(3)
N4 C44 C43 117.6(3)
C45 C44 C43 118.1(3)
C38 C39 C40 117.4(4)
O1 C1 Fe1 177.7(4)
N2 C24 C23 124.1(4)
C14 C15 C16 117.5(4)
C41 C40 C39 119.5(4)
C23 C22 C21 119.1(4)
C16 C17 C18 119.2(5)
N3 C42 C41 124.2(4)
C42 C41 C40 118.5(4)
C47 C46 C45 119.4(4)
C46 C47 C48 119.1(4)
N1 C18 C17 124.1(5)
C47 C48 N4 123.8(5)
C17 C16 C15 119.2(5)
Cl2 C49 Cl1 122.2(5)

loop_
_geom_bond_atom_site_label_1
_geom_bond_atom_site_label_2
_geom_bond_distance
Fe1 Fe2 2.4858(8)
Fe1 S1 2.2628(10)
Fe1 S2 2.2554(10)
Fe1 C3 1.796(4)
Fe1 C2 1.785(4)
Fe1 C1 1.812(5)
Fe4 Fe3 2.4805(8)
Fe4 S4 2.2597(10)
Fe4 S3 2.2784(10)
Fe4 C29 1.790(4)
Fe4 C28 1.777(4)
Fe4 C30 1.815(4)
Fe3 S4 2.2638(10)
Fe3 S3 2.2619(10)
Fe3 C26 1.792(4)
Fe3 C27 1.790(4)
Fe3 C25 1.806(4)
Fe2 S1 2.2640(10)
Fe2 S2 2.2712(10)
Fe2 C4 1.793(4)
Fe2 C5 1.777(4)
Fe2 C6 1.813(4)
S4 C32 1.779(3)
S1 C7 1.784(3)
S3 C31 1.784(3)
S2 C8 1.779(3)
O9 C9 1.403(3)
O9 C19 1.356(4)
O19 C33 1.406(4)
O19 C43 1.369(4)
C31 C32 1.394(4)
C31 C36 1.368(4)
O17 C36 1.399(4)
O17 C37 1.350(4)
C7 C8 1.388(4)
C7 C12 1.372(4)
C8 C9 1.366(4)
C32 C33 1.367(4)
O7 C13 1.366(4)
O7 C12 1.406(3)
C4 O4 1.120(4)
C9 C10 1.384(4)
O18 C37 1.196(4)
C33 C34 1.382(4)
C5 O5 1.139(4)
O8 C13 1.193(4)
C35 C36 1.386(4)
C35 C34 1.377(4)
C13 C14 1.488(5)
C29 O15 1.130(4)
C12 C11 1.382(4)
N2 C20 1.325(4)
N2 C24 1.341(5)
C38 C37 1.489(5)
C38 N3 1.344(4)
C38 C39 1.372(5)
C3 O3 1.129(4)
C10 C11 1.379(4)
C28 O14 1.143(4)
C20 C19 1.495(4)
C20 C21 1.358(5)
O20 C43 1.184(4)
N4 C44 1.330(5)
N4 C48 1.356(5)
N3 C42 1.329(5)
C23 C24 1.370(6)
C23 C22 1.344(6)
C26 O13 1.127(4)
C2 O2 1.133(4)
O1 C1 1.130(5)
C19 O10 1.187(4)
C14 N1 1.340(5)
C14 C15 1.365(5)
C6 O6 1.128(4)
C30 O16 1.124(4)
C21 C22 1.375(5)
O11 C25 1.132(4)
C27 O12 1.132(4)
N1 C18 1.337(5)
C45 C44 1.361(5)
C45 C46 1.362(6)
C43 C44 1.494(5)
C39 C40 1.378(6)
C15 C16 1.394(6)
C40 C41 1.376(6)
C17 C18 1.356(7)
C17 C16 1.347(7)
C42 C41 1.356(6)
C46 C47 1.339(7)
C47 C48 1.355(7)
Cl1 C49 1.710(6)
Cl2 C49 1.500(7)
